data_2232085
loop_
_publ_author_name
'Starosta, Wojciech'
'Leciejewicz, Janusz'

_publ_section_title
;
 <i>catena</i>-Poly[[\m~2~-aqua-diaquabis(\m~4~-pyridazine-3,6-dicarboxylato)tetralithium]
 monohydrate]
;
_journal_issue 10
_journal_name_full 'Acta Crystallographica Section E'
_journal_page_first m1455
_journal_page_last m1456
_journal_paper_doi 10.1107/S1600536811038992
_journal_volume 67
_journal_year 2011
_chemical_formula_iupac '[Li4 (C6 H2 N2 O4)2 (H2 O)3], H2 O'
_chemical_formula_moiety 'C12 H10 Li4 N4 O11, H2 O'
_chemical_formula_sum 'C12 H12 Li4 N4 O12'
_chemical_formula_weight 432.02
_chemical_name_systematic
;
<i>catena</i>-Poly[[\m~2~-aqua-diaquabis(\m~4~-pyridazine-3,6-dicarboxylato)
tetralithium] monohydrate]
;
_space_group_IT_number 2
_symmetry_cell_setting triclinic
_symmetry_space_group_name_Hall '-P 1'
_symmetry_space_group_name_H-M 'P -1'
_atom_sites_solution_hydrogens geom
_atom_sites_solution_primary direct
_atom_sites_solution_secondary difmap
_audit_creation_method SHELXL-97
_cell_angle_alpha 74.76(3)
_cell_angle_beta 88.84(3)
_cell_angle_gamma 82.66(3)
_cell_formula_units_Z 2
_cell_length_a 7.1460(14)
_cell_length_b 10.553(2)
_cell_length_c 11.849(2)
_cell_measurement_reflns_used 25
_cell_measurement_temperature 293(2)
_cell_measurement_theta_max 15
_cell_measurement_theta_min 6
_cell_volume 855.0(3)
_computing_cell_refinement 'KM-4 Software (Kuma, 1996)'
_computing_data_collection 'KM-4 Software (Kuma, 1996)'
_computing_data_reduction 'DATAPROC (Kuma, 2001)'
_computing_molecular_graphics 'SHELXTL (Sheldrick, 2008)'
_computing_publication_material 'SHELXTL (Sheldrick, 2008)'
_computing_structure_refinement 'SHELXL97 (Sheldrick, 2008)'
_computing_structure_solution 'SHELXS97 (Sheldrick, 2008)'
_diffrn_ambient_temperature 293(2)
_diffrn_measured_fraction_theta_full 0.998
_diffrn_measured_fraction_theta_max 0.998
_diffrn_measurement_device_type 'Kuma KM4 four-circle diffractometer'
_diffrn_measurement_method 'profile data from \w/2\q scans'
_diffrn_radiation_monochromator graphite
_diffrn_radiation_source 'fine-focus sealed tube'
_diffrn_radiation_type MoK\a
_diffrn_radiation_wavelength 0.71073
_diffrn_reflns_av_R_equivalents 0.0397
_diffrn_reflns_av_sigmaI/netI 0.0242
_diffrn_reflns_limit_h_max 9
_diffrn_reflns_limit_h_min -10
_diffrn_reflns_limit_k_max 0
_diffrn_reflns_limit_k_min -14
_diffrn_reflns_limit_l_max 16
_diffrn_reflns_limit_l_min -16
_diffrn_reflns_number 5238
_diffrn_reflns_theta_full 30.06
_diffrn_reflns_theta_max 30.06
_diffrn_reflns_theta_min 1.78
_diffrn_standards_decay_% 2.27
_diffrn_standards_interval_count 200
_diffrn_standards_number 3
_exptl_absorpt_coefficient_mu 0.146
_exptl_absorpt_correction_T_max 0.98663
_exptl_absorpt_correction_T_min 0.98422
_exptl_absorpt_correction_type analytical
_exptl_absorpt_process_details '(<i>CrysAlis RED</i>; Oxford Diffraction, 2008)'
_exptl_crystal_colour colourless
_exptl_crystal_density_diffrn 1.678
_exptl_crystal_density_method 'not measured'
_exptl_crystal_description columns
_exptl_crystal_F_000 440
_exptl_crystal_size_max 0.626
_exptl_crystal_size_mid 0.105
_exptl_crystal_size_min 0.098
_refine_diff_density_max 0.522
_refine_diff_density_min -0.400
_refine_ls_extinction_method none
_refine_ls_goodness_of_fit_ref 1.065
_refine_ls_hydrogen_treatment mixed
_refine_ls_matrix_type full
_refine_ls_number_parameters 321
_refine_ls_number_reflns 4991
_refine_ls_number_restraints 0
_refine_ls_restrained_S_all 1.065
_refine_ls_R_factor_all 0.0699
_refine_ls_R_factor_gt 0.0451
_refine_ls_shift/su_max 0.001
_refine_ls_shift/su_mean 0.000
_refine_ls_structure_factor_coef Fsqd
_refine_ls_weighting_details 'calc w=1/[\s^2^(Fo^2^)+(0.0933P)^2^+0.1387P] where P=(Fo^2^+2Fc^2^)/3'
_refine_ls_weighting_scheme calc
_refine_ls_wR_factor_gt 0.1276
_refine_ls_wR_factor_ref 0.1422
_reflns_number_gt 3628
_reflns_number_total 4991
_reflns_threshold_expression >2sigma(I)
_cod_data_source_file vm2123.cif
_cod_data_source_block I
_cod_original_sg_symbol_H-M ' P -1'
_cod_database_code 2232085
_cod_database_fobs_code 2232085

loop_
_symmetry_equiv_pos_as_xyz
'x, y, z'
'-x, -y, -z'

loop_
_atom_site_type_symbol
_atom_site_label
_atom_site_fract_x
_atom_site_fract_y
_atom_site_fract_z
_atom_site_U_iso_or_equiv
_atom_site_adp_type
_atom_site_calc_flag
_atom_site_refinement_flags
_atom_site_occupancy
_atom_site_symmetry_multiplicity
O O12 0.66029(14) 0.62545(9) 1.13840(8) 0.0237(2) Uani d . 1 1
N N12 0.89610(15) 0.37798(10) 0.88294(9) 0.0187(2) Uani d . 1 1
O O13 1.03460(14) 0.36050(9) 0.67631(8) 0.0239(2) Uani d . 1 1
O O42 0.76213(16) 0.82985(10) 0.46053(10) 0.0275(2) Uani d . 1 1
O O11 0.76083(16) 0.40826(9) 1.20181(8) 0.0280(2) Uani d . 1 1
N N21 1.11362(15) 0.11238(10) 1.10459(9) 0.0192(2) Uani d . 1 1
O O23 1.25615(16) 0.09387(9) 0.78141(8) 0.0264(2) Uani d . 1 1
O O14 0.79238(14) 0.50339(10) 0.58467(8) 0.0261(2) Uani d . 1 1
O O24 1.33640(15) -0.12661(9) 0.84009(9) 0.0272(2) Uani d . 1 1
N N11 0.85009(15) 0.39281(10) 0.98916(9) 0.0183(2) Uani d . 1 1
N N22 1.16009(15) 0.10114(10) 0.99701(9) 0.0184(2) Uani d . 1 1
C C26 1.17284(17) 0.01344(11) 1.19732(10) 0.0179(2) Uani d . 1 1
C C17 0.71991(17) 0.51348(11) 1.12415(10) 0.0176(2) Uani d . 1 1
C C16 0.74862(16) 0.50523(11) 0.99854(10) 0.0162(2) Uani d . 1 1
C C15 0.67929(18) 0.60722(12) 0.90249(11) 0.0216(2) Uani d . 1 1
H H15 0.6104 0.6847 0.9118 0.026 Uiso calc R 1 1
C C28 1.28781(17) -0.01463(12) 0.85721(11) 0.0183(2) Uani d . 1 1
C C23 1.25859(16) -0.01031(11) 0.98389(10) 0.0168(2) Uani d . 1 1
C C18 0.89136(17) 0.44348(11) 0.67313(10) 0.0182(2) Uani d . 1 1
C C13 0.83030(17) 0.47216(11) 0.78829(10) 0.0172(2) Uani d . 1 1
C C14 0.71722(19) 0.58842(12) 0.79303(11) 0.0221(3) Uani d . 1 1
H H14 0.6695 0.6505 0.7255 0.027 Uiso calc R 1 1
Li Li3 0.9854(4) 0.1617(2) 1.4735(2) 0.0260(5) Uani d . 1 1
Li Li2 1.1410(4) 0.2530(2) 0.8362(2) 0.0252(5) Uani d . 1 1
Li Li1 0.8796(4) 0.2444(2) 1.1597(2) 0.0264(5) Uani d . 1 1
O O41 0.55920(17) 0.61557(13) 0.36637(10) 0.0346(3) Uani d . 1 1
O O1 0.4656(2) 0.86090(18) 0.60889(14) 0.0508(4) Uani d . 1 1
Li Li4 0.7754(4) 0.6481(2) 0.4458(2) 0.0276(5) Uani d . 1 1
H H441 0.580(3) 0.615(2) 0.296(2) 0.051(7) Uiso d . 1 1
H H442 0.468(3) 0.573(2) 0.391(2) 0.051(7) Uiso d . 1 1
C C24 1.32555(18) -0.11597(11) 1.07838(11) 0.0211(2) Uani d . 1 1
H H24 1.3954 -0.1921 1.0670 0.025 Uiso calc R 1 1
C C25 1.28368(19) -0.10253(12) 1.18890(11) 0.0217(2) Uani d . 1 1
H H25 1.3275 -0.1681 1.2553 0.026 Uiso calc R 1 1
C C27 1.10638(18) 0.03368(12) 1.31489(11) 0.0206(2) Uani d . 1 1
O O21 1.00788(16) 0.14240(10) 1.31261(9) 0.0292(2) Uani d . 1 1
O O22 1.15259(16) -0.05770(10) 1.40266(9) 0.0310(2) Uani d . 1 1
O O31 0.8353(3) 0.32916(12) 1.43507(11) 0.0528(4) Uani d . 1 1
H H311 0.799(3) 0.366(2) 1.368(2) 0.053(7) Uiso d . 1 1
H H11 0.425(4) 0.870(3) 0.680(2) 0.058(7) Uiso d . 1 1
H H422 0.750(3) 0.874(3) 0.389(2) 0.052(7) Uiso d . 1 1
H H421 0.664(4) 0.847(3) 0.494(3) 0.076(9) Uiso d . 1 1
H H312 0.812(4) 0.374(3) 1.474(2) 0.068(8) Uiso d . 1 1
H H12 0.391(6) 0.835(4) 0.577(4) 0.135(17) Uiso d . 1 1

loop_
_atom_site_aniso_label
_atom_site_aniso_U_11
_atom_site_aniso_U_22
_atom_site_aniso_U_33
_atom_site_aniso_U_12
_atom_site_aniso_U_13
_atom_site_aniso_U_23
O12 0.0342(5) 0.0132(4) 0.0244(4) 0.0040(3) 0.0013(4) -0.0094(3)
N12 0.0258(5) 0.0115(4) 0.0171(5) 0.0034(4) 0.0014(4) -0.0036(4)
O13 0.0291(5) 0.0205(4) 0.0199(4) 0.0073(4) 0.0015(3) -0.0063(3)
O42 0.0341(5) 0.0226(5) 0.0253(5) 0.0030(4) -0.0001(4) -0.0086(4)
O11 0.0496(6) 0.0141(4) 0.0175(4) 0.0058(4) -0.0002(4) -0.0037(3)
N21 0.0270(5) 0.0116(4) 0.0172(5) 0.0029(4) 0.0023(4) -0.0035(4)
O23 0.0423(6) 0.0151(4) 0.0196(4) 0.0039(4) 0.0012(4) -0.0040(3)
O14 0.0323(5) 0.0243(5) 0.0183(4) 0.0049(4) -0.0022(4) -0.0036(3)
O24 0.0394(6) 0.0148(4) 0.0290(5) 0.0023(4) 0.0047(4) -0.0116(4)
N11 0.0259(5) 0.0113(4) 0.0167(5) 0.0027(4) 0.0015(4) -0.0044(3)
N22 0.0257(5) 0.0107(4) 0.0172(4) 0.0029(4) 0.0021(4) -0.0034(3)
C26 0.0236(5) 0.0107(5) 0.0185(5) 0.0007(4) 0.0017(4) -0.0036(4)
C17 0.0228(5) 0.0128(5) 0.0180(5) 0.0010(4) -0.0001(4) -0.0067(4)
C16 0.0211(5) 0.0095(5) 0.0179(5) 0.0011(4) 0.0006(4) -0.0048(4)
C15 0.0279(6) 0.0128(5) 0.0221(6) 0.0057(4) 0.0005(5) -0.0053(4)
C28 0.0218(5) 0.0137(5) 0.0202(5) 0.0008(4) 0.0012(4) -0.0074(4)
C23 0.0206(5) 0.0106(5) 0.0188(5) 0.0002(4) 0.0010(4) -0.0045(4)
C18 0.0238(5) 0.0130(5) 0.0173(5) -0.0006(4) 0.0020(4) -0.0039(4)
C13 0.0210(5) 0.0129(5) 0.0167(5) 0.0013(4) 0.0005(4) -0.0041(4)
C14 0.0301(6) 0.0139(5) 0.0185(5) 0.0069(4) -0.0016(4) -0.0018(4)
Li3 0.0390(13) 0.0175(10) 0.0202(10) -0.0006(9) 0.0014(9) -0.0039(8)
Li2 0.0346(12) 0.0147(10) 0.0235(10) 0.0050(9) 0.0004(9) -0.0043(8)
Li1 0.0370(12) 0.0139(10) 0.0266(11) 0.0059(9) -0.0005(9) -0.0066(8)
O41 0.0340(6) 0.0450(7) 0.0264(5) -0.0075(5) 0.0030(4) -0.0113(5)
O1 0.0392(7) 0.0700(10) 0.0429(8) -0.0024(7) 0.0095(6) -0.0170(7)
Li4 0.0376(13) 0.0201(11) 0.0239(11) -0.0003(9) 0.0035(9) -0.0052(9)
C24 0.0267(6) 0.0108(5) 0.0237(6) 0.0055(4) 0.0005(5) -0.0047(4)
C25 0.0295(6) 0.0119(5) 0.0202(5) 0.0047(4) -0.0006(4) -0.0013(4)
C27 0.0262(6) 0.0169(5) 0.0186(5) -0.0005(4) 0.0014(4) -0.0058(4)
O21 0.0442(6) 0.0206(5) 0.0209(4) 0.0102(4) -0.0001(4) -0.0091(4)
O22 0.0451(6) 0.0225(5) 0.0198(4) 0.0022(4) 0.0040(4) 0.0010(4)
O31 0.1059(13) 0.0231(5) 0.0228(5) 0.0250(7) -0.0087(6) -0.0090(5)

loop_
_atom_type_symbol
_atom_type_description
_atom_type_scat_dispersion_real
_atom_type_scat_dispersion_imag
_atom_type_scat_source
C C 0.0033 0.0016 'International Tables Vol C Tables 4.2.6.8 and 6.1.1.4'
H H 0.0000 0.0000 'International Tables Vol C Tables 4.2.6.8 and 6.1.1.4'
Li Li -0.0003 0.0001 'International Tables Vol C Tables 4.2.6.8 and 6.1.1.4'
N N 0.0061 0.0033 'International Tables Vol C Tables 4.2.6.8 and 6.1.1.4'
O O 0.0106 0.0060 'International Tables Vol C Tables 4.2.6.8 and 6.1.1.4'

loop_
_geom_angle_atom_site_label_1
_geom_angle_atom_site_label_2
_geom_angle_atom_site_label_3
_geom_angle_site_symmetry_1
_geom_angle_site_symmetry_3
_geom_angle
C17 O12 Li2 . 2_767 118.39(11)
C13 N12 N11 . . 119.30(10)
C13 N12 Li2 . . 109.89(10)
N11 N12 Li2 . . 127.57(10)
C18 O13 Li4 . 2_766 128.88(11)
C18 O13 Li2 . . 118.04(11)
Li4 O13 Li2 2_766 . 110.25(11)
Li4 O42 Li3 . 2_767 104.46(12)
Li4 O42 H422 . . 100.8(17)
Li3 O42 H422 2_767 . 111.7(16)
Li4 O42 H421 . . 109(2)
Li3 O42 H421 2_767 . 121(2)
H422 O42 H421 . . 108(2)
C17 O11 Li1 . . 120.35(11)
C26 N21 N22 . . 119.26(10)
C26 N21 Li1 . . 108.68(10)
N22 N21 Li1 . . 129.45(10)
C28 O23 Li2 . . 117.34(10)
C18 O14 Li4 . . 144.59(13)
C28 O24 Li1 . 2_757 116.63(11)
N12 N11 C16 . . 119.33(10)
N12 N11 Li1 . . 129.04(10)
C16 N11 Li1 . . 110.95(10)
C23 N22 N21 . . 119.79(10)
C23 N22 Li2 . . 111.01(10)
N21 N22 Li2 . . 128.28(10)
N21 C26 C25 . . 123.30(11)
N21 C26 C27 . . 115.14(10)
C25 C26 C27 . . 121.54(11)
O11 C17 O12 . . 127.16(11)
O11 C17 C16 . . 116.17(10)
O12 C17 C16 . . 116.66(11)
N11 C16 C15 . . 123.40(11)
N11 C16 C17 . . 113.81(10)
C15 C16 C17 . . 122.76(10)
C14 C15 C16 . . 117.16(11)
C14 C15 H15 . . 121.4
C16 C15 H15 . . 121.4
O23 C28 O24 . . 127.23(12)
O23 C28 C23 . . 116.20(10)
O24 C28 C23 . . 116.54(11)
N22 C23 C24 . . 122.97(11)
N22 C23 C28 . . 114.46(10)
C24 C23 C28 . . 122.55(10)
O14 C18 O13 . . 126.36(12)
O14 C18 C13 . . 116.92(11)
O13 C18 C13 . . 116.71(11)
N12 C13 C14 . . 123.64(11)
N12 C13 C18 . . 114.30(10)
C14 C13 C18 . . 122.05(11)
C15 C14 C13 . . 116.97(11)
C15 C14 H14 . . 121.5
C13 C14 H14 . . 121.5
O31 Li3 O22 . 2_758 103.19(14)
O31 Li3 O21 . . 96.46(12)
O22 Li3 O21 2_758 . 125.74(14)
O31 Li3 O42 . 2_767 111.96(14)
O22 Li3 O42 2_758 2_767 107.33(12)
O21 Li3 O42 . 2_767 111.05(13)
O31 Li3 Li4 . 2_767 74.81(11)
O22 Li3 Li4 2_758 2_767 113.96(11)
O21 Li3 Li4 . 2_767 119.92(12)
O42 Li3 Li4 2_767 2_767 37.31(7)
O31 Li3 Li3 . 2_758 149.11(18)
O22 Li3 Li3 2_758 2_758 57.89(8)
O21 Li3 Li3 . 2_758 79.98(11)
O42 Li3 Li3 2_767 2_758 97.71(12)
Li4 Li3 Li3 2_767 2_758 133.53(13)
O23 Li2 O13 . . 95.51(11)
O23 Li2 O12 . 2_767 113.67(12)
O13 Li2 O12 . 2_767 99.66(11)
O23 Li2 N22 . . 78.96(9)
O13 Li2 N22 . . 157.39(15)
O12 Li2 N22 2_767 . 102.64(11)
O23 Li2 N12 . . 151.64(14)
O13 Li2 N12 . . 77.64(9)
O12 Li2 N12 2_767 . 94.65(10)
N22 Li2 N12 . . 96.76(11)
O23 Li2 Li4 . 2_766 71.49(9)
O13 Li2 Li4 . 2_766 34.23(7)
O12 Li2 Li4 2_767 2_766 87.26(10)
N22 Li2 Li4 . 2_766 150.33(11)
N12 Li2 Li4 . 2_766 110.40(10)
O11 Li1 O21 . . 100.76(12)
O11 Li1 O24 . 2_757 106.87(12)
O21 Li1 O24 . 2_757 98.88(12)
O11 Li1 N11 . . 77.16(9)
O21 Li1 N11 . . 155.87(15)
O24 Li1 N11 2_757 . 104.75(12)
O11 Li1 N21 . . 155.62(15)
O21 Li1 N21 . . 76.83(9)
O24 Li1 N21 2_757 . 97.44(10)
N11 Li1 N21 . . 95.10(11)
Li4 O41 H441 . . 113.3(16)
Li4 O41 H442 . . 132.4(15)
H441 O41 H442 . . 109(2)
H11 O1 H12 . . 112(3)
O14 Li4 O41 . . 101.46(13)
O14 Li4 O42 . . 119.36(13)
O41 Li4 O42 . . 113.99(14)
O14 Li4 O13 . 2_766 117.61(13)
O41 Li4 O13 . 2_766 98.62(12)
O42 Li4 O13 . 2_766 104.16(13)
O14 Li4 Li3 . 2_767 99.97(11)
O41 Li4 Li3 . 2_767 151.72(13)
O42 Li4 Li3 . 2_767 38.23(8)
O13 Li4 Li3 2_766 2_767 87.47(11)
O14 Li4 Li2 . 2_766 147.07(12)
O41 Li4 Li2 . 2_766 73.92(10)
O42 Li4 Li2 . 2_766 91.18(10)
O13 Li4 Li2 2_766 2_766 35.52(7)
Li3 Li4 Li2 2_767 2_766 97.25(9)
O14 Li4 H422 . . 140.9(7)
O41 Li4 H422 . . 101.3(6)
O42 Li4 H422 . . 21.6(6)
O13 Li4 H422 2_766 . 89.7(7)
Li3 Li4 H422 2_767 . 50.9(6)
Li2 Li4 H422 2_766 . 70.4(7)
C25 C24 C23 . . 117.20(11)
C25 C24 H24 . . 121.4
C23 C24 H24 . . 121.4
C24 C25 C26 . . 117.37(11)
C24 C25 H25 . . 121.3
C26 C25 H25 . . 121.3
O22 C27 O21 . . 126.48(12)
O22 C27 C26 . . 117.17(11)
O21 C27 C26 . . 116.35(11)
C27 O21 Li3 . . 108.76(11)
C27 O21 Li1 . . 117.39(11)
Li3 O21 Li1 . . 133.16(11)
C27 O22 Li3 . 2_758 134.00(13)
Li3 O31 H311 . . 122.0(18)
Li3 O31 H312 . . 127(2)
H311 O31 H312 . . 110(3)

loop_
_geom_bond_atom_site_label_1
_geom_bond_atom_site_label_2
_geom_bond_site_symmetry_2
_geom_bond_distance
Li1 O21 . 2.018(3)
Li1 O24 2_757 2.101(3)
N11 Li1 . 2.202(3)
O11 Li1 . 2.005(2)
N21 Li1 . 2.237(3)
Li2 O12 2_767 2.107(3)
O13 Li2 . 2.040(3)
N12 Li2 . 2.206(3)
N22 Li2 . 2.137(3)
O23 Li2 . 2.029(2)
Li3 O31 . 1.896(3)
Li3 O22 2_758 1.924(3)
Li3 O21 . 1.971(3)
Li3 O42 2_767 2.002(3)
O42 Li3 2_767 2.002(3)
Li2 Li4 2_766 3.295(4)
O12 C17 . 1.2569(14)
O12 Li2 2_767 2.107(3)
N12 C13 . 1.3352(16)
N12 N11 . 1.3380(14)
O13 C18 . 1.2535(15)
O13 Li4 2_766 1.976(3)
O42 Li4 . 1.961(3)
O42 H422 . 0.86(3)
O42 H421 . 0.82(3)
O11 C17 . 1.2474(15)
N21 C26 . 1.3339(16)
N21 N22 . 1.3423(14)
O23 C28 . 1.2531(16)
O14 C18 . 1.2515(16)
O14 Li4 . 1.922(3)
O24 C28 . 1.2556(14)
O24 Li1 2_757 2.101(3)
N11 C16 . 1.3386(14)
N22 C23 . 1.3352(15)
C26 C25 . 1.3959(16)
C26 C27 . 1.5217(17)
C17 C16 . 1.5219(16)
C16 C15 . 1.3936(17)
C15 C14 . 1.3792(17)
C15 H15 . 0.9300
C28 C23 . 1.5231(16)
C23 C24 . 1.3982(17)
C18 C13 . 1.5176(16)
C13 C14 . 1.3937(16)
C14 H14 . 0.9300
Li3 Li4 2_767 3.133(4)
Li3 Li3 2_758 3.283(5)
O41 Li4 . 1.938(3)
O41 H441 . 0.84(3)
O41 H442 . 0.84(2)
O1 H11 . 0.91(3)
O1 H12 . 0.77(4)
Li4 O13 2_766 1.976(3)
Li4 Li3 2_767 3.133(4)
Li4 Li2 2_766 3.295(4)
Li4 H422 . 2.28(3)
C24 C25 . 1.3768(18)
C24 H24 . 0.9300
C25 H25 . 0.9300
C27 O22 . 1.2353(16)
C27 O21 . 1.2612(16)
O22 Li3 2_758 1.924(3)
O31 H311 . 0.81(3)
O31 H312 . 0.75(3)

loop_
_geom_hbond_atom_site_label_D
_geom_hbond_atom_site_label_H
_geom_hbond_atom_site_label_A
_geom_hbond_site_symmetry_A
_geom_hbond_distance_DH
_geom_hbond_distance_HA
_geom_hbond_distance_DA
_geom_hbond_angle_DHA
O31 H312 O14 1_556 0.75(3) 2.11(3) 2.8572(17) 171(3)
O42 H421 O1 . 0.82(3) 1.97(3) 2.768(2) 165(3)
O42 H422 O23 2_766 0.86(3) 1.95(3) 2.7676(16) 158(2)
O1 H11 O24 1_465 0.91(3) 2.00(3) 2.9036(19) 175(2)
O31 H311 O11 . 0.81(3) 1.92(3) 2.7117(17) 163(2)
O41 H442 O14 2_666 0.84(2) 2.10(2) 2.9306(18) 167(2)
O41 H441 O12 1_554 0.84(3) 1.92(3) 2.7607(16) 172(2)
